data_7155097
loop_
_publ_author_name
'Zhou, Bingnan'
'Xu, Jiaxi'

_publ_section_title
;
 Tertiary amine-catalyzed and direct synthesis of
 \a-chloroalkanesulfonylhydrazines from azodicarboxylates and sulfonyl
 chlorides.
;
_journal_issue 21
_journal_name_full 'Organic &amp; biomolecular chemistry'
_journal_page_first 4918
_journal_page_last 4926
_journal_paper_doi 10.1039/c6ob00648e
_journal_volume 14
_journal_year 2016
_chemical_formula_moiety 'C15 H18 Cl N3 O9 S'
_chemical_formula_sum 'C15 H18 Cl N3 O9 S'
_chemical_formula_weight 451.83
_chemical_melting_point 400.6(5)
_chemical_name_common 'hydrazine 4ab'
_chemical_name_systematic
;
diethyl 1-(1-chloroethanesulfonyl)-2-(4-nitrobenzoyl)hydrazine-1,2-dicarboxylate 
;
_space_group_crystal_system monoclinic
_space_group_IT_number 14
_space_group_name_Hall '-P 2ybc'
_space_group_name_H-M_alt 'P 1 21/c 1'
_symmetry_space_group_name_Hall '-P 2ybc'
_symmetry_space_group_name_H-M 'P 1 21/c 1'
_atom_sites_solution_hydrogens geom
_atom_sites_solution_primary direct
_atom_sites_solution_secondary difmap
_audit_creation_date 2015-07-06
_audit_creation_method
;
  Olex2 1.1
  (compiled 2011.02.15 svn.r1672, GUI svn.r3494)
;
_audit_update_record
;
2016-03-14 deposited with the CCDC.
2016-04-27 downloaded from the CCDC.
;
_cell_angle_alpha 90.00
_cell_angle_beta 109.346(8)
_cell_angle_gamma 90.00
_cell_formula_units_Z 4
_cell_length_a 12.4540(9)
_cell_length_b 10.0078(3)
_cell_length_c 16.7460(8)
_cell_measurement_reflns_used 2777
_cell_measurement_temperature 106.1
_cell_measurement_theta_max 29.3990
_cell_measurement_theta_min 3.2691
_cell_volume 1969.3(2)
_computing_cell_refinement
;
CrysAlisPro, Agilent Technologies,
Version 1.171.35.11 (release 16-05-2011 CrysAlis171 .NET)
(compiled May 16 2011,17:55:39)
;
_computing_data_collection
;
CrysAlisPro, Agilent Technologies,
Version 1.171.35.11 (release 16-05-2011 CrysAlis171 .NET)
(compiled May 16 2011,17:55:39)
;
_computing_data_reduction
;
CrysAlisPro, Agilent Technologies,
Version 1.171.35.11 (release 16-05-2011 CrysAlis171 .NET)
(compiled May 16 2011,17:55:39)
;
_computing_molecular_graphics
;
O. V. Dolomanov, L. J. Bourhis, R. J. Gildea, J. A. K. Howard and H. Puschmann,
OLEX2: a complete structure solution, refinement and analysis program.
J. Appl. Cryst. (2009). 42, 339-341.
;
_computing_publication_material
;
O. V. Dolomanov, L. J. Bourhis, R. J. Gildea, J. A. K. Howard and H. Puschmann,
OLEX2: a complete structure solution, refinement and analysis program.
J. Appl. Cryst. (2009). 42, 339-341.
;
_computing_structure_refinement 'SHELXL-97 (Sheldrick, 1997)'
_computing_structure_solution 'A short history of SHELX (Sheldrick, 2007)/Bruker'
_diffrn_ambient_temperature 106.1
_diffrn_detector_area_resol_mean 16.0971
_diffrn_measured_fraction_theta_full 0.998
_diffrn_measured_fraction_theta_max 0.998
_diffrn_measurement_details
;
  1 omega  -50.00    0.00   1.0000    6.0000
omega____ theta____ kappa____ phi______ frames
    -       18.5772  -37.0000 -180.0000 50

  2 omega  -35.00   12.00   1.0000    6.0000
omega____ theta____ kappa____ phi______ frames
    -       18.5772  -37.0000   60.0000 47

  3 omega   22.00   82.00   1.0000    6.0000
omega____ theta____ kappa____ phi______ frames
    -       18.5772   37.0000  -90.0000 60

  4 omega  -42.00   23.00   1.0000    6.0000
omega____ theta____ kappa____ phi______ frames
    -       18.5772  -37.0000  -60.0000 65
;
_diffrn_measurement_device_type 'Xcalibur, Eos, Gemini'
_diffrn_measurement_method '\w scans'
_diffrn_orient_matrix_UB_11 0.0387381000
_diffrn_orient_matrix_UB_12 -0.0311660000
_diffrn_orient_matrix_UB_13 0.0361973000
_diffrn_orient_matrix_UB_21 -0.0436363000
_diffrn_orient_matrix_UB_22 -0.0439715000
_diffrn_orient_matrix_UB_23 0.0021017000
_diffrn_orient_matrix_UB_31 0.0155144000
_diffrn_orient_matrix_UB_32 -0.0460129000
_diffrn_orient_matrix_UB_33 -0.0265124000
_diffrn_radiation_monochromator graphite
_diffrn_radiation_type 'Mo K\a'
_diffrn_radiation_wavelength 0.7107
_diffrn_reflns_av_R_equivalents 0.0295
_diffrn_reflns_av_unetI/netI 0.0427
_diffrn_reflns_limit_h_max 15
_diffrn_reflns_limit_h_min -14
_diffrn_reflns_limit_k_max 11
_diffrn_reflns_limit_k_min -12
_diffrn_reflns_limit_l_max 20
_diffrn_reflns_limit_l_min -20
_diffrn_reflns_number 8504
_diffrn_reflns_theta_full 26.00
_diffrn_reflns_theta_max 26.00
_diffrn_reflns_theta_min 3.29
_diffrn_source 'Enhance (Mo) X-ray Source'
_exptl_absorpt_coefficient_mu 0.354
_exptl_absorpt_correction_T_max 1.00000
_exptl_absorpt_correction_T_min 0.99168
_exptl_absorpt_correction_type multi-scan
_exptl_absorpt_process_details
;
CrysAlisPro, Agilent Technologies,
Version 1.171.35.11 (release 16-05-2011 CrysAlis171 .NET)
(compiled May 16 2011,17:55:39)
Empirical absorption correction using spherical harmonics,
 implemented in SCALE3 ABSPACK scaling algorithm.
;
_exptl_crystal_colour White
_exptl_crystal_density_diffrn 1.524
_exptl_crystal_density_method 'not measured'
_exptl_crystal_description Block
_exptl_crystal_F_000 936
_exptl_crystal_size_max 0.50
_exptl_crystal_size_mid 0.50
_exptl_crystal_size_min 0.45
_refine_diff_density_max 1.602
_refine_diff_density_min -0.510
_refine_diff_density_rms 0.073
_refine_ls_extinction_method none
_refine_ls_goodness_of_fit_ref 1.067
_refine_ls_hydrogen_treatment mixed
_refine_ls_matrix_type full
_refine_ls_number_parameters 267
_refine_ls_number_reflns 3868
_refine_ls_number_restraints 2
_refine_ls_restrained_S_all 1.070
_refine_ls_R_factor_all 0.0692
_refine_ls_R_factor_gt 0.0572
_refine_ls_shift/su_max 0.001
_refine_ls_shift/su_mean 0.000
_refine_ls_structure_factor_coef Fsqd
_refine_ls_weighting_details 'calc w=1/[\s^2^(Fo^2^)+(0.0497P)^2^+3.9214P] where P=(Fo^2^+2Fc^2^)/3'
_refine_ls_weighting_scheme calc
_refine_ls_wR_factor_gt 0.1348
_refine_ls_wR_factor_ref 0.1418
_reflns_number_gt 3233
_reflns_number_total 3868
_reflns_threshold_expression >2sigma(I)
_cod_data_source_file c6ob00648e2.cif
_cod_data_source_block exp_3424
_cod_depositor_comments
;
The following automatic conversions were performed:

'_chemical_melting_point' value '127-128 deg' was changed to
'400.6(5)' - it was converted from degrees Celsius(C) to Kelvins(K),
the average value was taken and precision was estimated.

Automatic conversion script
Id: cif_fix_values 4268 2015-11-12 08:31:59Z antanas 

 Adding full bibliography for 7155097.cif.
;
_cod_original_cell_volume 1969.33(18)
_cod_database_code 7155097
_reflns_odcompleteness_completeness 99.74
_reflns_odcompleteness_iscentric 1
_reflns_odcompleteness_theta 26.32

loop_
_space_group_symop_id
_space_group_symop_operation_xyz
1 'x, y, z'
2 '-x, y+1/2, -z+1/2'
3 '-x, -y, -z'
4 'x, -y-1/2, z-1/2'

loop_
_atom_site_label
_atom_site_type_symbol
_atom_site_fract_x
_atom_site_fract_y
_atom_site_fract_z
_atom_site_U_iso_or_equiv
_atom_site_adp_type
_atom_site_occupancy
_atom_site_symmetry_multiplicity
_atom_site_calc_flag
_atom_site_refinement_flags
_atom_site_disorder_assembly
_atom_site_disorder_group
S1 S 0.15498(6) 0.96569(8) 0.31287(5) 0.0234(2) Uani 1 1 d . A .
Cl1 Cl 0.30483(13) 1.09841(14) 0.23553(8) 0.0323(3) Uani 0.784(3) 1 d PD A 1
O3 O 0.40372(19) 0.7750(2) 0.27033(15) 0.0315(6) Uani 1 1 d . . .
C15 C 0.1197(5) 1.2248(6) 0.2711(4) 0.0323(3) Uani 0.784(3) 1 d PD A 1
H15A H 0.1494 1.3128 0.2693 0.048 Uiso 0.784(3) 1 calc PR A 1
H15B H 0.0773 1.2239 0.3097 0.048 Uiso 0.784(3) 1 calc PR A 1
H15C H 0.0707 1.2001 0.2156 0.048 Uiso 0.784(3) 1 calc PR A 1
O5 O 0.39355(17) 0.7636(2) 0.46849(12) 0.0214(5) Uani 1 1 d . . .
O8 O 0.0927(2) 0.2606(3) -0.01044(16) 0.0411(6) Uani 1 1 d . . .
N2 N 0.2666(2) 0.8578(2) 0.35349(15) 0.0193(5) Uani 1 1 d . . .
O4 O 0.3503(2) 0.9832(2) 0.47079(13) 0.0275(5) Uani 1 1 d . . .
O7 O 0.14099(18) 0.6829(2) 0.39229(13) 0.0243(5) Uani 1 1 d . . .
O6 O 0.22598(19) 0.5129(2) 0.34659(13) 0.0252(5) Uani 1 1 d . . .
O2 O 0.0983(2) 0.9893(2) 0.37278(17) 0.0365(6) Uani 1 1 d . . .
N1 N 0.2548(2) 0.7316(2) 0.31693(15) 0.0181(5) Uani 1 1 d . . .
C7 C 0.3713(3) 0.5067(3) 0.19547(19) 0.0223(6) Uani 1 1 d . . .
H7 H 0.4473 0.5197 0.2276 0.027 Uiso 1 1 calc R . .
C2 C 0.2879(2) 0.5895(3) 0.20695(18) 0.0186(6) Uani 1 1 d . . .
N3 N 0.1941(3) 0.2832(3) 0.02442(18) 0.0320(7) Uani 1 1 d . . .
C3 C 0.1736(3) 0.5713(3) 0.15881(19) 0.0214(6) Uani 1 1 d . . .
H3 H 0.1183 0.6268 0.1670 0.026 Uiso 1 1 calc R . .
C4 C 0.1426(3) 0.4705(3) 0.09894(18) 0.0229(6) Uani 1 1 d . . .
H4 H 0.0668 0.4575 0.0664 0.027 Uiso 1 1 calc R . .
O1 O 0.09397(19) 0.9118(2) 0.23154(15) 0.0341(6) Uani 1 1 d . . .
C14 C 0.2231(3) 1.1202(3) 0.3026(2) 0.0238(7) Uani 1 1 d D . .
H14 H 0.2737 1.1476 0.3586 0.029 Uiso 0.784(3) 1 calc PR A 1
H14A H 0.2641 1.1557 0.3590 0.029 Uiso 0.216(3) 1 calc PR A 2
C5 C 0.2270(3) 0.3899(3) 0.08873(19) 0.0222(6) Uani 1 1 d . . .
C8 C 0.2070(2) 0.6288(3) 0.35284(18) 0.0197(6) Uani 1 1 d . . .
C1 C 0.3245(3) 0.7038(3) 0.26699(19) 0.0208(6) Uani 1 1 d . . .
C11 C 0.3407(3) 0.8763(3) 0.43712(18) 0.0199(6) Uani 1 1 d . . .
C6 C 0.3410(3) 0.4047(3) 0.1361(2) 0.0238(7) Uani 1 1 d . . .
H6 H 0.3958 0.3478 0.1283 0.029 Uiso 1 1 calc R . .
O9 O 0.2701(3) 0.2231(3) 0.0085(2) 0.0497(8) Uani 1 1 d . . .
C13 C 0.5241(3) 0.6408(4) 0.5816(2) 0.0335(8) Uani 1 1 d . . .
H13A H 0.5689 0.6208 0.5462 0.050 Uiso 1 1 calc R . .
H13B H 0.4671 0.5730 0.5745 0.050 Uiso 1 1 calc R . .
H13C H 0.5725 0.6432 0.6397 0.050 Uiso 1 1 calc R . .
C10 C 0.1734(3) 0.5931(4) 0.5322(2) 0.0403(9) Uani 1 1 d . . .
H10A H 0.2460 0.5564 0.5355 0.060 Uiso 1 1 calc R . .
H10B H 0.1405 0.5403 0.5660 0.060 Uiso 1 1 calc R . .
H10C H 0.1832 0.6833 0.5528 0.060 Uiso 1 1 calc R . .
C9 C 0.0968(3) 0.5917(3) 0.4427(2) 0.0291(7) Uani 1 1 d . . .
H9A H 0.0920 0.5019 0.4201 0.035 Uiso 1 1 calc R . .
H9B H 0.0209 0.6194 0.4398 0.035 Uiso 1 1 calc R . .
C12 C 0.4680(3) 0.7731(3) 0.5574(2) 0.0294(7) Uani 1 1 d . . .
H12A H 0.4235 0.7952 0.5935 0.035 Uiso 1 1 calc R . .
H12B H 0.5247 0.8423 0.5636 0.035 Uiso 1 1 calc R . .
Cl2 Cl 0.1234(4) 1.2286(5) 0.2504(3) 0.0323(3) Uani 0.216(3) 1 d PD A 2
C16 C 0.313(2) 1.079(3) 0.2572(18) 0.0323(3) Uani 0.216(3) 1 d PD A 2
H16A H 0.2788 1.0147 0.2135 0.048 Uiso 0.216(3) 1 calc PR A 2
H16B H 0.3789 1.0401 0.2982 0.048 Uiso 0.216(3) 1 calc PR A 2
H16C H 0.3347 1.1565 0.2328 0.048 Uiso 0.216(3) 1 calc PR A 2

loop_
_atom_site_aniso_label
_atom_site_aniso_U_11
_atom_site_aniso_U_22
_atom_site_aniso_U_33
_atom_site_aniso_U_23
_atom_site_aniso_U_13
_atom_site_aniso_U_12
S1 0.0179(4) 0.0212(4) 0.0298(4) 0.0037(3) 0.0062(3) -0.0003(3)
Cl1 0.0382(6) 0.0270(6) 0.0381(9) 0.0098(5) 0.0211(6) 0.0014(4)
O3 0.0276(12) 0.0324(13) 0.0379(13) -0.0073(11) 0.0156(10) -0.0113(10)
C15 0.0382(6) 0.0270(6) 0.0381(9) 0.0098(5) 0.0211(6) 0.0014(4)
O5 0.0230(11) 0.0201(11) 0.0174(10) 0.0012(8) 0.0014(8) 0.0010(9)
O8 0.0467(16) 0.0382(15) 0.0385(14) -0.0150(12) 0.0144(12) -0.0163(13)
N2 0.0219(13) 0.0150(12) 0.0182(12) -0.0018(10) 0.0031(10) -0.0004(10)
O4 0.0415(14) 0.0197(11) 0.0182(11) -0.0015(9) 0.0055(10) 0.0003(10)
O7 0.0255(11) 0.0252(11) 0.0256(11) 0.0048(9) 0.0131(9) 0.0029(9)
O6 0.0326(12) 0.0183(11) 0.0255(11) 0.0008(9) 0.0107(10) -0.0016(9)
O2 0.0339(13) 0.0288(13) 0.0596(17) 0.0074(12) 0.0326(13) 0.0048(11)
N1 0.0227(13) 0.0137(12) 0.0174(12) -0.0021(10) 0.0062(10) -0.0026(10)
C7 0.0186(15) 0.0267(16) 0.0221(15) 0.0038(13) 0.0076(12) -0.0011(13)
C2 0.0223(15) 0.0186(15) 0.0159(14) 0.0029(12) 0.0075(12) -0.0011(12)
N3 0.0487(19) 0.0225(14) 0.0321(16) -0.0055(12) 0.0233(15) -0.0081(14)
C3 0.0209(15) 0.0223(15) 0.0209(15) 0.0015(12) 0.0070(12) 0.0053(13)
C4 0.0212(15) 0.0272(16) 0.0181(14) 0.0006(13) 0.0036(12) -0.0007(13)
O1 0.0251(12) 0.0260(12) 0.0388(14) 0.0043(11) -0.0059(10) -0.0049(10)
C14 0.0231(16) 0.0217(16) 0.0239(15) 0.0019(13) 0.0042(13) -0.0022(13)
C5 0.0334(17) 0.0169(14) 0.0193(14) -0.0006(12) 0.0128(13) -0.0027(13)
C8 0.0162(14) 0.0240(16) 0.0153(14) 0.0030(12) 0.0004(11) -0.0009(12)
C1 0.0211(15) 0.0213(15) 0.0191(14) 0.0022(12) 0.0057(12) 0.0001(13)
C11 0.0223(15) 0.0205(15) 0.0174(14) 0.0020(12) 0.0074(12) -0.0004(12)
C6 0.0282(16) 0.0213(15) 0.0279(16) 0.0048(13) 0.0173(14) 0.0051(13)
O9 0.0600(18) 0.0365(15) 0.0673(19) -0.0239(14) 0.0409(16) -0.0086(14)
C13 0.0322(18) 0.0337(19) 0.0282(17) 0.0072(15) 0.0014(14) 0.0040(16)
C10 0.046(2) 0.045(2) 0.0315(19) 0.0049(17) 0.0160(17) -0.0106(19)
C9 0.0262(17) 0.0320(18) 0.0339(18) 0.0042(15) 0.0165(14) -0.0030(14)
C12 0.0315(18) 0.0277(17) 0.0189(15) 0.0020(13) -0.0051(13) -0.0027(15)
Cl2 0.0382(6) 0.0270(6) 0.0381(9) 0.0098(5) 0.0211(6) 0.0014(4)
C16 0.0382(6) 0.0270(6) 0.0381(9) 0.0098(5) 0.0211(6) 0.0014(4)

loop_
_atom_type_symbol
_atom_type_description
_atom_type_scat_dispersion_real
_atom_type_scat_dispersion_imag
_atom_type_scat_source
C C 0.0033 0.0016 'International Tables Vol C Tables 4.2.6.8 and 6.1.1.4'
H H 0.0000 0.0000 'International Tables Vol C Tables 4.2.6.8 and 6.1.1.4'
Cl Cl 0.1484 0.1585 'International Tables Vol C Tables 4.2.6.8 and 6.1.1.4'
N N 0.0061 0.0033 'International Tables Vol C Tables 4.2.6.8 and 6.1.1.4'
O O 0.0106 0.0060 'International Tables Vol C Tables 4.2.6.8 and 6.1.1.4'
S S 0.1246 0.1234 'International Tables Vol C Tables 4.2.6.8 and 6.1.1.4'

loop_
_geom_angle_atom_site_label_1
_geom_angle_atom_site_label_2
_geom_angle_atom_site_label_3
_geom_angle
N2 S1 C14 103.47(13)
O2 S1 N2 110.55(14)
O2 S1 O1 120.23(16)
O2 S1 C14 106.51(15)
O1 S1 N2 104.26(13)
O1 S1 C14 110.62(15)
C14 C15 H15A 109.5
C14 C15 H15B 109.5
C14 C15 H15C 109.5
C11 O5 C12 114.2(2)
N1 N2 S1 116.35(19)
N1 N2 C11 119.7(2)
C11 N2 S1 119.3(2)
C8 O7 C9 116.4(2)
N2 N1 C8 118.1(2)
N2 N1 C1 116.2(2)
C1 N1 C8 122.2(2)
C2 C7 H7 120.0
C6 C7 H7 120.0
C6 C7 C2 120.0(3)
C7 C2 C3 120.5(3)
C7 C2 C1 118.3(3)
C3 C2 C1 121.0(3)
O8 N3 C5 118.4(3)
O9 N3 O8 123.8(3)
O9 N3 C5 117.9(3)
C2 C3 H3 120.0
C4 C3 C2 120.0(3)
C4 C3 H3 120.0
C3 C4 H4 120.8
C5 C4 C3 118.4(3)
C5 C4 H4 120.8
S1 C14 H14 108.8
S1 C14 H14A 109.3
Cl1 C14 S1 110.19(17)
Cl1 C14 H14 108.8
Cl1 C14 H14A 115.7
C15 C14 S1 103.8(3)
C15 C14 Cl1 116.2(3)
C15 C14 H14 108.8
C15 C14 H14A 100.6
C15 C14 Cl2 12.8(3)
H14 C14 H14A 8.6
Cl2 C14 S1 108.5(2)
Cl2 C14 Cl1 103.6(2)
Cl2 C14 H14 116.9
Cl2 C14 H14A 109.3
C16 C14 S1 104.4(11)
C16 C14 Cl1 12.4(10)
C16 C14 C15 128.6(10)
C16 C14 H14 101.5
C16 C14 H14A 109.3
C16 C14 Cl2 115.9(10)
C4 C5 N3 118.4(3)
C4 C5 C6 123.0(3)
C6 C5 N3 118.7(3)
O7 C8 N1 109.3(3)
O6 C8 O7 127.7(3)
O6 C8 N1 122.9(3)
O3 C1 N1 120.6(3)
O3 C1 C2 123.3(3)
N1 C1 C2 116.0(2)
O5 C11 N2 110.9(2)
O4 C11 O5 128.0(3)
O4 C11 N2 121.0(3)
C7 C6 H6 120.9
C5 C6 C7 118.2(3)
C5 C6 H6 120.9
H13A C13 H13B 109.5
H13A C13 H13C 109.5
H13B C13 H13C 109.5
C12 C13 H13A 109.5
C12 C13 H13B 109.5
C12 C13 H13C 109.5
H10A C10 H10B 109.5
H10A C10 H10C 109.5
H10B C10 H10C 109.5
C9 C10 H10A 109.5
C9 C10 H10B 109.5
C9 C10 H10C 109.5
O7 C9 C10 109.6(3)
O7 C9 H9A 109.7
O7 C9 H9B 109.7
C10 C9 H9A 109.7
C10 C9 H9B 109.7
H9A C9 H9B 108.2
O5 C12 C13 107.4(3)
O5 C12 H12A 110.2
O5 C12 H12B 110.2
C13 C12 H12A 110.2
C13 C12 H12B 110.2
H12A C12 H12B 108.5
C14 C16 H16A 109.5
C14 C16 H16B 109.5
C14 C16 H16C 109.5
H16A C16 H16B 109.5
H16A C16 H16C 109.5
H16B C16 H16C 109.5

loop_
_geom_bond_atom_site_label_1
_geom_bond_atom_site_label_2
_geom_bond_distance
S1 N2 1.713(3)
S1 O2 1.424(2)
S1 O1 1.427(2)
S1 C14 1.800(3)
Cl1 C14 1.761(3)
O3 C1 1.204(4)
C15 H15A 0.9600
C15 H15B 0.9600
C15 H15C 0.9600
C15 C14 1.607(6)
O5 C11 1.324(4)
O5 C12 1.474(3)
O8 N3 1.224(4)
N2 N1 1.390(3)
N2 C11 1.411(4)
O4 C11 1.196(4)
O7 C8 1.329(4)
O7 C9 1.469(4)
O6 C8 1.196(4)
N1 C8 1.418(4)
N1 C1 1.418(4)
C7 H7 0.9300
C7 C2 1.391(4)
C7 C6 1.387(4)
C2 C3 1.396(4)
C2 C1 1.491(4)
N3 C5 1.474(4)
N3 O9 1.223(4)
C3 H3 0.9300
C3 C4 1.383(4)
C4 H4 0.9300
C4 C5 1.380(4)
C14 H14 0.9800
C14 H14A 0.9800
C14 Cl2 1.663(6)
C14 C16 1.599(17)
C5 C6 1.386(5)
C6 H6 0.9300
C13 H13A 0.9600
C13 H13B 0.9600
C13 H13C 0.9600
C13 C12 1.490(5)
C10 H10A 0.9600
C10 H10B 0.9600
C10 H10C 0.9600
C10 C9 1.486(5)
C9 H9A 0.9700
C9 H9B 0.9700
C12 H12A 0.9700
C12 H12B 0.9700
C16 H16A 0.9600
C16 H16B 0.9600
C16 H16C 0.9600

loop_
_geom_torsion_atom_site_label_1
_geom_torsion_atom_site_label_2
_geom_torsion_atom_site_label_3
_geom_torsion_atom_site_label_4
_geom_torsion
S1 N2 N1 C8 -91.2(3)
S1 N2 N1 C1 109.5(2)
S1 N2 C11 O5 157.24(19)
S1 N2 C11 O4 -23.2(4)
O8 N3 C5 C4 -8.2(4)
O8 N3 C5 C6 171.8(3)
N2 S1 C14 Cl1 59.03(19)
N2 S1 C14 C15 -175.9(3)
N2 S1 C14 Cl2 171.8(2)
N2 S1 C14 C16 47.6(11)
N2 N1 C8 O7 25.4(3)
N2 N1 C8 O6 -154.7(3)
N2 N1 C1 O3 14.0(4)
N2 N1 C1 C2 -161.5(2)
O2 S1 N2 N1 111.0(2)
O2 S1 N2 C11 -44.8(3)
O2 S1 C14 Cl1 175.61(17)
O2 S1 C14 C15 -59.3(3)
O2 S1 C14 Cl2 -71.7(3)
O2 S1 C14 C16 164.2(11)
N1 N2 C11 O5 2.3(4)
N1 N2 C11 O4 -178.1(3)
C7 C2 C3 C4 -0.2(4)
C7 C2 C1 O3 42.9(4)
C7 C2 C1 N1 -141.8(3)
C2 C7 C6 C5 0.9(4)
C2 C3 C4 C5 0.2(4)
N3 C5 C6 C7 179.0(3)
C3 C2 C1 O3 -132.6(3)
C3 C2 C1 N1 42.8(4)
C3 C4 C5 N3 -179.5(3)
C3 C4 C5 C6 0.5(5)
C4 C5 C6 C7 -1.0(5)
O1 S1 N2 N1 -19.6(2)
O1 S1 N2 C11 -175.4(2)
O1 S1 C14 Cl1 -52.1(2)
O1 S1 C14 C15 73.0(3)
O1 S1 C14 Cl2 60.6(3)
O1 S1 C14 C16 -63.6(11)
C14 S1 N2 N1 -135.3(2)
C14 S1 N2 C11 68.9(2)
C8 O7 C9 C10 94.0(3)
C8 N1 C1 O3 -144.3(3)
C8 N1 C1 C2 40.2(4)
C1 N1 C8 O7 -176.6(2)
C1 N1 C8 O6 3.3(4)
C1 C2 C3 C4 175.1(3)
C11 O5 C12 C13 -177.7(3)
C11 N2 N1 C8 64.4(3)
C11 N2 N1 C1 -94.8(3)
C6 C7 C2 C3 -0.3(4)
C6 C7 C2 C1 -175.8(3)
O9 N3 C5 C4 171.2(3)
O9 N3 C5 C6 -8.7(4)
C9 O7 C8 O6 7.9(4)
C9 O7 C8 N1 -172.1(2)
C12 O5 C11 N2 -176.9(2)
C12 O5 C11 O4 3.5(4)
